data_7711910
loop_
_publ_author_name
'Bahrani-Pour, Maryam'
'Beheshti, Azizolla'
'Sedaghat, Tahereh'
'Hoveizi, Elham'
'Naseri, Nadieh'
'Mayer, Peter'
'Centore, Roberto'

_publ_section_title
;
 New Hg(II) coordination polymers based on a thioimidazole ligand with
 good performance to detoxify Hg(II) and reversibly capture iodine.
;
_journal_issue 3
_journal_name_full 'Dalton transactions (Cambridge, England : 2003)'
_journal_page_first 683
_journal_page_last 695
_journal_paper_doi 10.1039/d2dt03057h
_journal_volume 52
_journal_year 2023
_chemical_formula_moiety 'C9 H12 Cl Hg N4 S2, B F4'
_chemical_formula_sum 'C9 H12 B Cl F4 Hg N4 S2'
_chemical_formula_weight 563.20
_chemical_name_common AB161
_space_group_crystal_system triclinic
_space_group_IT_number 2
_space_group_name_Hall '-P 1'
_space_group_name_H-M_alt 'P -1'
_atom_sites_solution_hydrogens geom
_audit_block_code HgClC9H12N4S2_BF4_zv035_beheshti
_audit_creation_method 'APEX3 v2018.7-2'
_audit_update_record
;
2022-08-05 deposited with the CCDC.	2022-12-12 downloaded from the CCDC.
;
_cell_angle_alpha 66.719(9)
_cell_angle_beta 81.400(9)
_cell_angle_gamma 76.197(11)
_cell_formula_units_Z 2
_cell_length_a 6.427(3)
_cell_length_b 11.810(6)
_cell_length_c 11.813(5)
_cell_measurement_reflns_used 9986
_cell_measurement_temperature 173.(2)
_cell_measurement_theta_max 28.2817
_cell_measurement_theta_min 3.2742
_cell_volume 798.3(6)
_computing_cell_refinement 'SAINT V8.38A (Bruker AXS Inc., 2017)'
_computing_data_collection 'APEX3 v2016.5-0, Bruker AXS (2016)'
_computing_data_reduction 'SAINT V8.38A (Bruker AXS Inc., 2017)'
_computing_molecular_graphics 'shelXle (C.B. Huebschle, rev 924)'
_computing_structure_refinement 'SHELXL-2018/3 (Sheldrick, 2018)'
_computing_structure_solution 'SHELXT 2014/5 (Sheldrick, 2014)'
_diffrn_ambient_temperature 173.(2)
_diffrn_detector_area_resol_mean 7.3910
_diffrn_measured_fraction_theta_full 0.999
_diffrn_measured_fraction_theta_max 0.942
_diffrn_measurement_device 'fixed-chi three-circle diffractometer'
_diffrn_measurement_device_type 'Bruker D8 Venture TXS'
_diffrn_measurement_method 'mix of phi and omega scans'
_diffrn_radiation_monochromator 'focusing mirrors'
_diffrn_radiation_type MoK\a
_diffrn_radiation_wavelength 0.71073
_diffrn_reflns_av_R_equivalents 0.0556
_diffrn_reflns_av_unetI/netI 0.0430
_diffrn_reflns_Laue_measured_fraction_full 0.999
_diffrn_reflns_Laue_measured_fraction_max 0.942
_diffrn_reflns_limit_h_max 8
_diffrn_reflns_limit_h_min -8
_diffrn_reflns_limit_k_max 15
_diffrn_reflns_limit_k_min -15
_diffrn_reflns_limit_l_max 15
_diffrn_reflns_limit_l_min -15
_diffrn_reflns_number 18303
_diffrn_reflns_point_group_measured_fraction_full 0.999
_diffrn_reflns_point_group_measured_fraction_max 0.942
_diffrn_reflns_theta_full 25.242
_diffrn_reflns_theta_max 28.281
_diffrn_reflns_theta_min 3.270
_diffrn_source 'rotating anode (TXS)'
_diffrn_source_current 50
_diffrn_source_power 2.5
_diffrn_source_type 'Bruker TXS'
_diffrn_source_voltage 50
_exptl_absorpt_coefficient_mu 10.107
_exptl_absorpt_correction_T_max 0.82
_exptl_absorpt_correction_T_min 0.60
_exptl_absorpt_correction_type multi-scan
_exptl_absorpt_process_details
;
SADABS-2016/2 - Bruker AXS area detector scaling and absorption correction
;
_exptl_crystal_colour colourless
_exptl_crystal_density_diffrn 2.343
_exptl_crystal_density_method 'not measured'
_exptl_crystal_description rod
_exptl_crystal_F_000 528
_exptl_crystal_size_max 0.120
_exptl_crystal_size_mid 0.020
_exptl_crystal_size_min 0.020
_refine_diff_density_max 1.090
_refine_diff_density_min -0.716
_refine_diff_density_rms 0.195
_refine_ls_extinction_method none
_refine_ls_goodness_of_fit_ref 1.063
_refine_ls_hydrogen_treatment constr
_refine_ls_matrix_type full
_refine_ls_number_parameters 276
_refine_ls_number_reflns 3734
_refine_ls_number_restraints 154
_refine_ls_restrained_S_all 1.161
_refine_ls_R_factor_all 0.0302
_refine_ls_R_factor_gt 0.0261
_refine_ls_shift/su_max 0.002
_refine_ls_shift/su_mean 0.000
_refine_ls_structure_factor_coef Fsqd
_refine_ls_weighting_details 'w=1/[\s^2^(Fo^2^)+(0.0227P)^2^+0.5648P] where P=(Fo^2^+2Fc^2^)/3'
_refine_ls_weighting_scheme calc
_refine_ls_wR_factor_gt 0.0581
_refine_ls_wR_factor_ref 0.0606
_reflns_Friedel_coverage 0.000
_reflns_number_gt 3420
_reflns_number_total 3734
_reflns_threshold_expression 'I > 2\s(I)'
_cod_data_source_file d2dt03057h2.cif
_cod_data_source_block zv035
_cod_depositor_comments
;
The following automatic conversions were performed:

data item '_exptl_absorpt_correction_type' value 'Multi-Scan' was
changed to 'multi-scan' in accordance with the
/home/data/users/saulius/crontab/automatic-downloads/rss-feeds/RSC/lib/dictionaries/cif_core.dic
dictionary named 'cif_core.dic' version 2.4.2 last updated on
2011-04-26.

Automatic conversion script
Id: cif_fix_values 7556 2019-12-06 15:28:31Z antanas 

 Adding full bibliography for 7711910--7711912.cif.
;
_cod_database_code 7711910
_shelx_estimated_absorpt_t_min 0.377
_shelx_estimated_absorpt_t_max 0.823
_shelx_space_group_comment
;
The symmetry employed for this shelxl refinement is uniquely defined
by the following loop, which should always be used as a source of
symmetry information in preference to the above space-group names.
They are only intended as comments.
;

loop_
_space_group_symop_operation_xyz
'x, y, z'
'-x, -y, -z'

loop_
_atom_site_label
_atom_site_type_symbol
_atom_site_fract_x
_atom_site_fract_y
_atom_site_fract_z
_atom_site_U_iso_or_equiv
_atom_site_adp_type
_atom_site_occupancy
_atom_site_site_symmetry_order
_atom_site_calc_flag
_atom_site_refinement_flags_posn
_atom_site_refinement_flags_adp
_atom_site_refinement_flags_occupancy
_atom_site_disorder_assembly
_atom_site_disorder_group
C1 C 0.0988(6) 0.3075(3) 0.3211(3) 0.0273(7) Uani 1 1 d . . . . .
C2 C -0.1906(8) 0.4323(5) 0.4091(5) 0.0495(12) Uani 1 1 d . . . . .
H2A H -0.347285 0.442886 0.419742 0.074 Uiso 1 1 calc R U . . .
H2B H -0.151158 0.507366 0.343009 0.074 Uiso 1 1 calc R U . . .
H2C H -0.133519 0.420444 0.486327 0.074 Uiso 1 1 calc R U . . .
C3 C -0.2123(6) 0.2211(4) 0.4120(4) 0.0339(9) Uani 1 1 d . . . . .
H3 H -0.351379 0.214715 0.451474 0.041 Uiso 1 1 calc R U . . .
C4 C -0.0755(6) 0.1378(4) 0.3762(3) 0.0305(8) Uani 1 1 d . . . . .
H4 H -0.096710 0.057775 0.385086 0.037 Uiso 1 1 calc R U . . .
C5 C 0.3191(6) 0.1284(4) 0.2815(3) 0.0284(8) Uani 1 1 d . . . . .
H5A H 0.335953 0.037811 0.333950 0.034 Uiso 1 1 calc R U . . .
H5AB H 0.435454 0.159517 0.299468 0.034 Uiso 1 1 calc R U . . .
C6 C 0.5239(5) 0.1896(3) 0.0607(3) 0.0253(7) Uani 1 1 d . . . . .
C7 C 0.2220(6) 0.0947(3) 0.1030(4) 0.0292(8) Uani 1 1 d . . . . .
H7 H 0.102687 0.056141 0.141857 0.035 Uiso 1 1 calc R U . . .
C8 C 0.3114(6) 0.1208(4) -0.0184(4) 0.0318(8) Uani 1 1 d . . . . .
H8 H 0.254985 0.102879 -0.077949 0.038 Uiso 1 1 calc R U . . .
C9 C 0.6393(8) 0.2237(4) -0.1674(4) 0.0396(10) Uani 1 1 d . . . . .
H9A H 0.615193 0.184857 -0.222593 0.059 Uiso 1 1 calc R U . . .
H9B H 0.791192 0.199641 -0.149498 0.059 Uiso 1 1 calc R U . . .
H9C H 0.599735 0.315429 -0.207364 0.059 Uiso 1 1 calc R U . . .
B1 B 0.2311(7) 0.1527(4) 0.6370(4) 0.0369(10) Uani 1 1 d D . . . .
F1B F 0.195(3) 0.2752(15) 0.633(2) 0.068(4) Uani 0.206(3) 1 d D U P A 1
F2B F 0.317(5) 0.148(2) 0.526(2) 0.055(4) Uani 0.206(3) 1 d D U P A 1
F3B F 0.028(3) 0.1146(18) 0.6746(18) 0.056(3) Uani 0.206(3) 1 d D U P A 1
F4B F 0.364(3) 0.0799(19) 0.7249(17) 0.057(3) Uani 0.206(3) 1 d D U P A 1
F1 F 0.2966(12) 0.2636(5) 0.6129(8) 0.0655(19) Uani 0.583(3) 1 d D U P A 2
F2 F 0.3407(19) 0.1067(12) 0.5453(10) 0.045(2) Uani 0.583(3) 1 d D U P A 2
F3 F 0.0112(8) 0.1565(7) 0.6380(6) 0.0562(17) Uani 0.583(3) 1 d D U P A 2
F4 F 0.2742(12) 0.0606(7) 0.7524(6) 0.0533(19) Uani 0.583(3) 1 d D U P A 2
F1C F 0.381(3) 0.2368(17) 0.6310(19) 0.055(3) Uani 0.211(3) 1 d D U P A 3
F2C F 0.310(5) 0.110(3) 0.544(3) 0.043(4) Uani 0.211(3) 1 d D U P A 3
F3C F 0.037(3) 0.2362(18) 0.6164(17) 0.073(3) Uani 0.211(3) 1 d D U P A 3
F4C F 0.189(3) 0.0739(18) 0.7539(17) 0.046(3) Uani 0.211(3) 1 d D U P A 3
Hg1 Hg 0.22085(2) 0.54825(2) 0.06840(2) 0.03306(6) Uani 1 1 d . . . . .
N1 N -0.1026(5) 0.3247(3) 0.3774(3) 0.0315(7) Uani 1 1 d . . . . .
N2 N 0.1188(5) 0.1919(3) 0.3192(3) 0.0242(6) Uani 1 1 d . . . . .
N3 N 0.3528(4) 0.1399(3) 0.1515(3) 0.0242(6) Uani 1 1 d . . . . .
N4 N 0.4982(5) 0.1778(3) -0.0440(3) 0.0271(6) Uani 1 1 d . . . . .
S1 S 0.30364(16) 0.40635(9) 0.26723(10) 0.0346(2) Uani 1 1 d . . . . .
S2 S 0.74062(15) 0.24186(10) 0.08220(10) 0.0355(2) Uani 1 1 d . . . . .
Cl1 Cl 0.21835(14) 0.43728(9) -0.08666(9) 0.03133(19) Uani 1 1 d . . . . .

loop_
_atom_site_aniso_label
_atom_site_aniso_U_11
_atom_site_aniso_U_22
_atom_site_aniso_U_33
_atom_site_aniso_U_23
_atom_site_aniso_U_13
_atom_site_aniso_U_12
C1 0.0284(18) 0.0283(18) 0.0215(17) -0.0043(14) -0.0104(14) -0.0022(14)
C2 0.051(3) 0.047(3) 0.046(3) -0.023(2) -0.010(2) 0.013(2)
C3 0.0249(18) 0.046(2) 0.0250(18) -0.0075(17) -0.0023(15) -0.0071(16)
C4 0.0325(19) 0.034(2) 0.0229(17) -0.0027(15) -0.0076(15) -0.0131(16)
C5 0.0288(18) 0.0254(17) 0.0246(18) -0.0046(15) -0.0074(14) 0.0012(14)
C6 0.0204(16) 0.0203(16) 0.0278(18) -0.0048(14) -0.0053(13) 0.0045(12)
C7 0.0221(17) 0.0243(17) 0.043(2) -0.0157(16) -0.0062(15) -0.0002(13)
C8 0.0312(19) 0.0307(19) 0.036(2) -0.0169(17) -0.0090(16) 0.0003(15)
C9 0.050(3) 0.032(2) 0.032(2) -0.0137(18) 0.0062(19) -0.0025(18)
B1 0.039(2) 0.038(2) 0.030(2) -0.008(2) -0.0093(19) -0.0051(19)
F1B 0.067(7) 0.038(5) 0.094(6) -0.029(5) -0.002(6) 0.004(6)
F2B 0.055(6) 0.053(7) 0.044(5) -0.006(5) -0.005(5) -0.008(6)
F3B 0.048(5) 0.047(5) 0.049(5) -0.005(5) -0.001(5) 0.010(5)
F4B 0.067(7) 0.055(5) 0.044(5) -0.017(5) -0.020(5) 0.005(6)
F1 0.066(5) 0.036(3) 0.089(4) -0.024(3) -0.003(4) 0.000(3)
F2 0.043(4) 0.057(4) 0.035(3) -0.018(3) 0.003(3) -0.012(3)
F3 0.037(2) 0.065(4) 0.049(4) -0.013(3) -0.013(2) 0.014(3)
F4 0.063(5) 0.052(3) 0.035(3) -0.009(2) -0.026(4) 0.009(4)
F1C 0.059(7) 0.044(5) 0.072(5) -0.029(5) -0.007(6) -0.012(5)
F2C 0.053(7) 0.055(7) 0.032(6) -0.018(6) -0.017(5) -0.019(6)
F3C 0.064(5) 0.058(5) 0.073(5) -0.013(5) -0.007(5) 0.012(5)
F4C 0.053(6) 0.047(5) 0.032(4) -0.008(4) -0.024(5) -0.001(5)
Hg1 0.03067(9) 0.02709(9) 0.03562(10) -0.00467(7) -0.00548(6) -0.00535(6)
N1 0.0278(16) 0.0369(17) 0.0262(16) -0.0107(14) -0.0093(13) 0.0028(13)
N2 0.0234(14) 0.0236(14) 0.0226(14) -0.0049(12) -0.0063(11) -0.0027(11)
N3 0.0212(14) 0.0221(14) 0.0255(15) -0.0054(12) -0.0075(12) 0.0006(11)
N4 0.0269(15) 0.0220(14) 0.0273(15) -0.0086(13) -0.0032(12) 0.0041(11)
S1 0.0320(5) 0.0279(5) 0.0410(5) -0.0045(4) -0.0170(4) -0.0064(4)
S2 0.0244(4) 0.0324(5) 0.0390(5) 0.0018(4) -0.0142(4) -0.0049(4)
Cl1 0.0210(4) 0.0310(4) 0.0433(5) -0.0180(4) -0.0043(4) 0.0010(3)

loop_
_atom_type_symbol
_atom_type_description
_atom_type_scat_dispersion_real
_atom_type_scat_dispersion_imag
_atom_type_scat_source
C C 0.0033 0.0016 'International Tables Vol C Tables 4.2.6.8 and 6.1.1.4'
H H 0.0000 0.0000 'International Tables Vol C Tables 4.2.6.8 and 6.1.1.4'
B B 0.0013 0.0007 'International Tables Vol C Tables 4.2.6.8 and 6.1.1.4'
F F 0.0171 0.0103 'International Tables Vol C Tables 4.2.6.8 and 6.1.1.4'
Hg Hg -2.3894 9.2266 'International Tables Vol C Tables 4.2.6.8 and 6.1.1.4'
N N 0.0061 0.0033 'International Tables Vol C Tables 4.2.6.8 and 6.1.1.4'
S S 0.1246 0.1234 'International Tables Vol C Tables 4.2.6.8 and 6.1.1.4'
Cl Cl 0.1484 0.1585 'International Tables Vol C Tables 4.2.6.8 and 6.1.1.4'

loop_
_geom_angle_atom_site_label_1
_geom_angle_atom_site_label_2
_geom_angle_atom_site_label_3
_geom_angle
_geom_angle_site_symmetry_1
_geom_angle_site_symmetry_3
_geom_angle_publ_flag
N2 C1 N1 101.7(3) . . ?
N2 C1 S1 126.8(3) . . ?
N1 C1 S1 131.5(3) . . ?
N1 C2 H2A 109.5 . . ?
N1 C2 H2B 109.5 . . ?
H2A C2 H2B 109.5 . . ?
N1 C2 H2C 109.5 . . ?
H2A C2 H2C 109.5 . . ?
H2B C2 H2C 109.5 . . ?
C4 C3 N1 104.1(3) . . ?
C4 C3 H3 127.9 . . ?
N1 C3 H3 127.9 . . ?
C3 C4 N2 107.4(3) . . ?
C3 C4 H4 126.3 . . ?
N2 C4 H4 126.3 . . ?
N2 C5 N3 117.8(3) . . ?
N2 C5 H5A 107.8 . . ?
N3 C5 H5A 107.8 . . ?
N2 C5 H5AB 107.8 . . ?
N3 C5 H5AB 107.8 . . ?
H5A C5 H5AB 107.2 . . ?
N4 C6 N3 107.7(3) . . ?
N4 C6 S2 123.4(3) . . ?
N3 C6 S2 128.6(3) . . ?
N3 C7 C8 101.9(3) . . ?
N3 C7 H7 129.0 . . ?
C8 C7 H7 129.0 . . ?
C7 C8 N4 113.4(3) . . ?
C7 C8 H8 123.3 . . ?
N4 C8 H8 123.3 . . ?
N4 C9 H9A 109.5 . . ?
N4 C9 H9B 109.5 . . ?
H9A C9 H9B 109.5 . . ?
N4 C9 H9C 109.5 . . ?
H9A C9 H9C 109.5 . . ?
H9B C9 H9C 109.5 . . ?
F4B B1 F2B 110.3(14) . . ?
F4C B1 F2C 122.2(17) . . ?
F4C B1 F3C 100.0(11) . . ?
F2C B1 F3C 114.7(16) . . ?
F1 B1 F4 115.4(5) . . ?
F4B B1 F1B 108.3(13) . . ?
F2B B1 F1B 110.6(13) . . ?
F1 B1 F3 118.2(5) . . ?
F4 B1 F3 99.6(4) . . ?
F1 B1 F2 105.9(6) . . ?
F4 B1 F2 108.9(6) . . ?
F3 B1 F2 108.5(6) . . ?
F4B B1 F3B 107.5(11) . . ?
F2B B1 F3B 114.1(15) . . ?
F1B B1 F3B 105.8(11) . . ?
F4C B1 F1C 112.6(12) . . ?
F2C B1 F1C 104.1(15) . . ?
F3C B1 F1C 101.6(11) . . ?
S1 Hg1 S2 142.64(3) . 2_665 ?
S1 Hg1 Cl1 113.19(5) . . ?
S2 Hg1 Cl1 99.00(5) 2_665 . ?
S1 Hg1 Cl1 99.71(4) . 2_565 ?
S2 Hg1 Cl1 102.46(3) 2_665 2_565 ?
Cl1 Hg1 Cl1 83.37(3) . 2_565 ?
C1 N1 C2 122.5(4) . . ?
C1 N1 C3 115.0(3) . . ?
C2 N1 C3 122.2(4) . . ?
C1 N2 C5 120.9(3) . . ?
C1 N2 C4 111.8(3) . . ?
C5 N2 C4 126.8(3) . . ?
C7 N3 C6 111.6(3) . . ?
C7 N3 C5 120.5(3) . . ?
C6 N3 C5 127.8(3) . . ?
C6 N4 C8 105.3(3) . . ?
C6 N4 C9 125.3(3) . . ?
C8 N4 C9 129.3(3) . . ?
C1 S1 Hg1 106.36(11) . . ?
C6 S2 Hg1 113.96(12) . 2_665 ?
Hg1 Cl1 Hg1 96.63(3) . 2_565 ?

loop_
_geom_bond_atom_site_label_1
_geom_bond_atom_site_label_2
_geom_bond_distance
_geom_bond_site_symmetry_2
_geom_bond_publ_flag
C1 N2 1.348(5) . ?
C1 N1 1.373(5) . ?
C1 S1 1.843(4) . ?
C2 N1 1.430(6) . ?
C2 H2A 0.9800 . ?
C2 H2B 0.9800 . ?
C2 H2C 0.9800 . ?
C3 C4 1.313(6) . ?
C3 N1 1.446(5) . ?
C3 H3 0.9500 . ?
C4 N2 1.486(5) . ?
C4 H4 0.9500 . ?
C5 N2 1.432(5) . ?
C5 N3 1.475(5) . ?
C5 H5A 0.9900 . ?
C5 H5AB 0.9900 . ?
C6 N4 1.336(5) . ?
C6 N3 1.470(5) . ?
C6 S2 1.739(4) . ?
C7 N3 1.385(5) . ?
C7 C8 1.404(6) . ?
C7 H7 0.9500 . ?
C8 N4 1.450(5) . ?
C8 H8 0.9500 . ?
C9 N4 1.568(5) . ?
C9 H9A 0.9800 . ?
C9 H9B 0.9800 . ?
C9 H9C 0.9800 . ?
B1 F4B 1.324(17) . ?
B1 F4C 1.355(18) . ?
B1 F2B 1.36(2) . ?
B1 F2C 1.37(2) . ?
B1 F3C 1.378(15) . ?
B1 F1 1.380(6) . ?
B1 F4 1.384(6) . ?
B1 F1B 1.393(17) . ?
B1 F3 1.402(6) . ?
B1 F2 1.422(6) . ?
B1 F3B 1.434(19) . ?
B1 F1C 1.517(17) . ?
Hg1 S1 2.3335(13) . ?
Hg1 S2 2.4589(14) 2_665 ?
Hg1 Cl1 2.6438(13) . ?
Hg1 Cl1 2.7677(14) 2_565 ?

loop_
_geom_torsion_atom_site_label_1
_geom_torsion_atom_site_label_2
_geom_torsion_atom_site_label_3
_geom_torsion_atom_site_label_4
_geom_torsion
_geom_torsion_site_symmetry_1
_geom_torsion_site_symmetry_2
_geom_torsion_site_symmetry_3
_geom_torsion_site_symmetry_4
_geom_torsion_publ_flag
N1 C3 C4 N2 -0.1(4) . . . . ?
N3 C7 C8 N4 1.6(4) . . . . ?
N2 C1 N1 C2 175.0(3) . . . . ?
S1 C1 N1 C2 -1.9(5) . . . . ?
N2 C1 N1 C3 0.1(4) . . . . ?
S1 C1 N1 C3 -176.9(3) . . . . ?
C4 C3 N1 C1 0.0(4) . . . . ?
C4 C3 N1 C2 -174.9(3) . . . . ?
N1 C1 N2 C5 -172.1(3) . . . . ?
S1 C1 N2 C5 5.1(5) . . . . ?
N1 C1 N2 C4 -0.1(3) . . . . ?
S1 C1 N2 C4 177.0(2) . . . . ?
N3 C5 N2 C1 -94.9(4) . . . . ?
N3 C5 N2 C4 94.4(4) . . . . ?
C3 C4 N2 C1 0.1(4) . . . . ?
C3 C4 N2 C5 171.5(3) . . . . ?
C8 C7 N3 C6 -1.6(4) . . . . ?
C8 C7 N3 C5 -178.4(3) . . . . ?
N4 C6 N3 C7 1.1(4) . . . . ?
S2 C6 N3 C7 -173.2(3) . . . . ?
N4 C6 N3 C5 177.6(3) . . . . ?
S2 C6 N3 C5 3.3(5) . . . . ?
N2 C5 N3 C7 -62.3(4) . . . . ?
N2 C5 N3 C6 121.5(4) . . . . ?
N3 C6 N4 C8 0.0(3) . . . . ?
S2 C6 N4 C8 174.6(3) . . . . ?
N3 C6 N4 C9 177.4(3) . . . . ?
S2 C6 N4 C9 -7.9(5) . . . . ?
C7 C8 N4 C6 -1.1(4) . . . . ?
C7 C8 N4 C9 -178.4(3) . . . . ?
N2 C1 S1 Hg1 98.1(3) . . . . ?
N1 C1 S1 Hg1 -85.7(3) . . . . ?
N4 C6 S2 Hg1 58.0(3) . . . 2_665 ?
N3 C6 S2 Hg1 -128.6(3) . . . 2_665 ?
